data_4334565
loop_
_publ_author_name
'Vadapalli Chandrasekhar'
'Joydeb Goura'
'Andrew Duthie'

_publ_section_title
;
 Molecular Indium(III) Phosphonates Possessing Ring and Cage Structures.
 Synthesis and Structural Characterization of [In2(t-BuPO3H)4(phen)2Cl2]
 and [In3(C5H9PO3)2(C5H9PO3H)4(phen)3].NO3.3.5H2O
;
_journal_name_full 'Inorganic Chemistry'
_journal_page_first 4819
_journal_page_last 4824
_journal_paper_doi 10.1021/ic3022485
_journal_volume 52
_journal_year 2013
_chemical_formula_sum 'C66 H89 In3 N7 O24.5 P6'
_chemical_formula_weight 1902.73
_chemical_name_systematic
; 
 ? 
;
_space_group_IT_number 14
_symmetry_cell_setting monoclinic
_symmetry_space_group_name_Hall '-P 2ybc'
_symmetry_space_group_name_H-M 'P 1 21/c 1'
_atom_sites_solution_hydrogens geom
_atom_sites_solution_primary direct
_atom_sites_solution_secondary difmap
_audit_creation_method SHELXL-97
_cell_angle_alpha 90.000(5)
_cell_angle_beta 94.303(5)
_cell_angle_gamma 90.000(5)
_cell_formula_units_Z 8
_cell_length_a 17.854(5)
_cell_length_b 40.106(5)
_cell_length_c 21.363(5)
_cell_measurement_reflns_used 3835
_cell_measurement_temperature 100(2)
_cell_measurement_theta_max 17.77
_cell_measurement_theta_min 2.24
_cell_volume 15254(6)
_computing_cell_refinement 'Bruker SMART'
_computing_data_collection 'Bruker SMART'
_computing_data_reduction 'Bruker SAINT'
_computing_molecular_graphics 'Bruker SHELXTL'
_computing_publication_material 'Bruker SHELXTL'
_computing_structure_refinement 'SHELXL-97 (Sheldrick, 1997)'
_computing_structure_solution 'SHELXS-97 (Sheldrick, 1990)'
_diffrn_ambient_temperature 100(2)
_diffrn_measured_fraction_theta_full 0.998
_diffrn_measured_fraction_theta_max 0.998
_diffrn_measurement_device_type 'CCD area detector'
_diffrn_measurement_method 'phi and omega scans'
_diffrn_radiation_monochromator graphite
_diffrn_radiation_source 'fine-focus sealed tube'
_diffrn_radiation_type MoK\a
_diffrn_radiation_wavelength 0.71069
_diffrn_reflns_av_R_equivalents 0.1176
_diffrn_reflns_av_sigmaI/netI 0.1473
_diffrn_reflns_limit_h_max 21
_diffrn_reflns_limit_h_min -16
_diffrn_reflns_limit_k_max 48
_diffrn_reflns_limit_k_min -48
_diffrn_reflns_limit_l_max 25
_diffrn_reflns_limit_l_min -22
_diffrn_reflns_number 83100
_diffrn_reflns_theta_full 25.50
_diffrn_reflns_theta_max 25.50
_diffrn_reflns_theta_min 1.90
_exptl_absorpt_coefficient_mu 1.106
_exptl_absorpt_correction_T_max 1.00
_exptl_absorpt_correction_T_min 0.447321
_exptl_absorpt_correction_type empirical
_exptl_absorpt_process_details sadabs
_exptl_crystal_colour colorless
_exptl_crystal_density_diffrn 1.657
_exptl_crystal_description block
_exptl_crystal_F_000 7736
_exptl_crystal_size_max 0.14
_exptl_crystal_size_mid 0.12
_exptl_crystal_size_min 0.09
_refine_diff_density_max 1.528
_refine_diff_density_min -0.780
_refine_diff_density_rms 0.152
_refine_ls_extinction_method none
_refine_ls_goodness_of_fit_ref 1.011
_refine_ls_hydrogen_treatment mixed
_refine_ls_matrix_type fullcycle
_refine_ls_number_parameters 1806
_refine_ls_number_reflns 28355
_refine_ls_number_restraints 14
_refine_ls_restrained_S_all 1.012
_refine_ls_R_factor_all 0.1735
_refine_ls_R_factor_gt 0.0880
_refine_ls_shift/su_max 0.000
_refine_ls_shift/su_mean 0.000
_refine_ls_structure_factor_coef Fsqd
_refine_ls_weighting_details 'calc w=1/[\s^2^(Fo^2^)+(0.1103P)^2^+0.0000P] where P=(Fo^2^+2Fc^2^)/3'
_refine_ls_weighting_scheme calc
_refine_ls_wR_factor_gt 0.1993
_refine_ls_wR_factor_ref 0.2520
_reflns_number_gt 13996
_reflns_number_total 28355
_reflns_threshold_expression >2sigma(I)
_cod_data_source_file ic3022485_si_001_2.cif
_cod_data_source_block complex_2
_cod_database_code 4334565

loop_
_symmetry_equiv_pos_as_xyz
'x, y, z'
'-x, y+1/2, -z+1/2'
'-x, -y, -z'
'x, -y-1/2, z-1/2'

loop_
_atom_site_label
_atom_site_type_symbol
_atom_site_fract_x
_atom_site_fract_y
_atom_site_fract_z
_atom_site_U_iso_or_equiv
_atom_site_adp_type
_atom_site_occupancy
_atom_site_symmetry_multiplicity
_atom_site_calc_flag
_atom_site_refinement_flags
In1 In 0.31567(4) 0.169679(19) 0.58957(3) 0.039 Uani 1 1 d .
In2 In 0.23342(5) 0.070173(19) 0.65515(4) 0.044 Uani 1 1 d .
In3 In 0.35654(5) 0.08553(2) 0.45431(4) 0.045 Uani 1 1 d .
In4 In 0.68771(5) 0.32085(2) 0.60746(4) 0.052 Uani 1 1 d .
In5 In 0.80665(5) 0.41223(2) 0.55474(4) 0.046 Uani 1 1 d .
In6 In 0.94721(5) 0.31855(2) 0.53400(4) 0.048 Uani 1 1 d .
P1 P 0.38191(19) 0.16713(8) 0.44197(14) 0.050 Uani 1 1 d .
P2 P 0.40299(16) 0.09600(7) 0.60713(14) 0.042 Uani 1 1 d .
P3 P 0.19800(17) 0.11199(8) 0.52101(14) 0.046 Uani 1 1 d .
P4 P 0.24789(18) 0.14661(8) 0.72663(14) 0.046 Uani 1 1 d D
P5 P 0.0471(2) 0.07352(14) 0.68180(19) 0.094 Uani 1 1 d .
P6 P 0.5082(2) 0.09051(9) 0.36079(16) 0.060 Uani 1 1 d .
P7 P 0.6105(2) 0.33917(9) 0.74092(16) 0.065 Uani 1 1 d D
P8 P 0.62276(17) 0.39925(8) 0.58057(15) 0.048 Uani 1 1 d .
P9 P 0.77601(18) 0.33903(8) 0.47609(14) 0.050 Uani 1 1 d .
P10 P 0.85440(17) 0.35159(8) 0.65650(14) 0.045 Uani 1 1 d .
P11 P 0.98781(19) 0.40034(9) 0.51380(17) 0.058 Uani 1 1 d .
P12 P 1.0366(3) 0.31449(11) 0.40002(18) 0.087 Uani 1 1 d .
O2 O 0.3763(4) 0.17842(18) 0.5088(3) 0.049 Uani 1 1 d .
O3 O 0.3436(4) 0.13479(18) 0.4230(3) 0.049 Uani 1 1 d .
O4 O 0.4683(5) 0.1656(2) 0.4329(4) 0.068 Uani 1 1 d .
H4 H 0.4752 0.1549 0.4011 0.101 Uiso 1 1 calc R
O5 O 0.3857(4) 0.13138(16) 0.6254(3) 0.043 Uani 1 1 d .
O6 O 0.3412(4) 0.07165(17) 0.6218(3) 0.045 Uani 1 1 d .
O7 O 0.4222(4) 0.09329(17) 0.5386(3) 0.047 Uani 1 1 d .
O8 O 0.2324(4) 0.14581(17) 0.5332(3) 0.044 Uani 1 1 d .
O9 O 0.1735(4) 0.09661(18) 0.5814(3) 0.046 Uani 1 1 d .
O10 O 0.2498(4) 0.08742(17) 0.4908(3) 0.048 Uani 1 1 d .
O11 O 0.2542(4) 0.16762(17) 0.6698(3) 0.045 Uani 1 1 d .
O12 O 0.2561(4) 0.10924(16) 0.7182(3) 0.043 Uani 1 1 d .
O13 O 0.1766(6) 0.1559(2) 0.7551(5) 0.088 Uani 1 1 d D
O14 O 0.1273(5) 0.0574(2) 0.6880(4) 0.062 Uani 1 1 d .
O15 O 0.0480(7) 0.1048(3) 0.6367(5) 0.118 Uani 1 1 d .
H15 H 0.0530 0.1219 0.6578 0.177 Uiso 1 1 calc R
O16 O 0.0215(6) 0.0829(4) 0.7429(5) 0.137 Uani 1 1 d .
O17 O 0.4516(4) 0.07679(19) 0.4035(4) 0.058 Uani 1 1 d .
O18 O 0.4949(5) 0.1270(2) 0.3459(4) 0.076 Uani 1 1 d .
O19 O 0.5908(5) 0.0847(3) 0.3927(4) 0.079 Uani 1 1 d .
H19 H 0.5952 0.0944 0.4266 0.118 Uiso 1 1 calc R
O20 O 0.6220(4) 0.31620(19) 0.6863(4) 0.057 Uani 1 1 d .
O21 O 0.5292(6) 0.3335(3) 0.7563(4) 0.093 Uani 1 1 d .
H21 H 0.5007 0.3396 0.7267 0.140 Uiso 1 1 calc R
O22 O 0.6263(5) 0.37574(19) 0.7303(3) 0.059 Uani 1 1 d .
O23 O 0.6257(4) 0.36165(18) 0.5712(3) 0.050 Uani 1 1 d .
O24 O 0.6987(4) 0.41644(17) 0.5892(3) 0.044 Uani 1 1 d .
O25 O 0.5755(4) 0.4082(2) 0.6363(4) 0.055 Uani 1 1 d .
H25 H 0.5813 0.3937 0.6634 0.082 Uiso 1 1 calc R
O26 O 0.9110(4) 0.41479(19) 0.5143(4) 0.058 Uani 1 1 d .
O27 O 0.9989(4) 0.36624(19) 0.5401(4) 0.054 Uani 1 1 d .
O28 O 1.0132(7) 0.4007(3) 0.4451(5) 0.104 Uani 1 1 d .
H28 H 1.0128 0.3816 0.4314 0.156 Uiso 1 1 calc R
O29 O 1.0134(5) 0.3014(2) 0.4618(4) 0.061 Uani 1 1 d .
O30 O 1.0105(8) 0.3466(3) 0.3814(5) 0.130 Uani 1 1 d .
O31 O 1.1298(6) 0.3162(4) 0.4058(6) 0.133 Uani 1 1 d .
H31 H 1.1459 0.3076 0.3746 0.199 Uiso 1 1 calc R
O32 O 0.8580(4) 0.32905(19) 0.4692(3) 0.051 Uani 1 1 d .
O33 O 0.7665(4) 0.37574(19) 0.4925(3) 0.053 Uani 1 1 d .
O34 O 0.7408(4) 0.31560(19) 0.5226(4) 0.055 Uani 1 1 d .
O35 O 0.8912(4) 0.3261(2) 0.6159(4) 0.057 Uani 1 1 d .
O36 O 0.7740(4) 0.34139(18) 0.6661(3) 0.051 Uani 1 1 d .
O37 O 0.8581(4) 0.38683(18) 0.6319(3) 0.048 Uani 1 1 d .
O38 O 0.2320(16) 0.8704(6) 0.5097(9) 0.284 Uani 1 1 d .
O39 O 0.2769(12) 0.8832(5) 0.4264(14) 0.292 Uani 1 1 d .
O40 O 0.1612(13) 0.8898(5) 0.4268(12) 0.274 Uani 1 1 d .
O41 O 0.249(2) 0.3724(7) 0.5725(15) 0.450 Uani 1 1 d .
O42 O 0.2594(12) 0.4095(5) 0.6258(6) 0.197 Uani 1 1 d .
O43 O 0.2222(12) 0.3720(4) 0.6801(9) 0.212 Uani 1 1 d .
O44 O 0.1152(4) 0.1128(2) 0.8214(4) 0.120 Uani 1 1 d G
H44C H 0.0890 0.1249 0.8440 0.180 Uiso 1 1 d G
H44D H 0.0827 0.0999 0.8031 0.180 Uiso 1 1 d G
O45 O 0.9165(4) 0.0622(2) 0.8349(5) 0.243 Uani 1 1 d G
H45A H 0.9342 0.0664 0.8000 0.365 Uiso 1 1 d G
H45B H 0.8829 0.0765 0.8419 0.365 Uiso 1 1 d G
O46 O 0.9307(4) 0.1451(2) 0.7538(4) 0.172 Uani 1 1 d G
H46A H 0.8981 0.1420 0.7802 0.258 Uiso 1 1 d G
H46B H 0.8944 0.1429 0.7261 0.258 Uiso 1 1 d G
O47 O 0.1839(4) 0.36758(19) 0.4713(4) 0.173 Uani 1 1 d G
H47C H 0.2315 0.3661 0.4716 0.259 Uiso 1 1 d G
H47D H 0.1664 0.3755 0.4363 0.259 Uiso 1 1 d G
O48 O 0.7771(5) 0.41995(18) 0.3012(4) 0.175 Uani 1 1 d G
H48C H 0.7334 0.4282 0.2946 0.263 Uiso 1 1 d G
H48D H 0.7883 0.4091 0.2690 0.263 Uiso 1 1 d G
O49 O 0.7938(5) 0.3776(2) 0.2079(4) 0.225 Uani 1 1 d G
H49C H 0.7597 0.3875 0.2264 0.337 Uiso 1 1 d G
H49D H 0.8009 0.3877 0.1738 0.337 Uiso 1 1 d G
O50 O 0.6059(4) 0.11905(14) 0.4882(3) 0.301 Uani 1 1 d G
H50A H 0.6236 0.1381 0.4988 0.452 Uiso 1 1 d G
H50B H 0.6282 0.1041 0.5108 0.452 Uiso 1 1 d G
N1 N 0.2689(5) 0.2213(2) 0.5686(4) 0.044 Uani 1 1 d .
N2 N 0.3972(5) 0.2063(2) 0.6394(4) 0.046 Uani 1 1 d .
N3 N 0.2795(5) 0.0328(2) 0.7282(4) 0.052 Uani 1 1 d .
N4 N 0.2249(6) 0.0191(2) 0.6082(5) 0.056 Uani 1 1 d .
N5 N 0.3592(6) 0.0292(2) 0.4665(4) 0.053 Uani 1 1 d .
N6 N 0.2914(6) 0.0635(3) 0.3688(5) 0.063 Uani 1 1 d .
N7 N 0.7248(6) 0.2681(2) 0.6312(5) 0.059 Uani 1 1 d .
N8 N 0.6003(5) 0.2865(2) 0.5602(4) 0.049 Uani 1 1 d .
N9 N 0.7697(6) 0.4544(3) 0.4865(5) 0.060 Uani 1 1 d .
N10 N 0.8292(5) 0.4614(2) 0.6057(5) 0.053 Uani 1 1 d .
N11 N 1.0397(5) 0.2956(3) 0.5992(4) 0.053 Uani 1 1 d .
N12 N 0.9183(6) 0.2636(2) 0.5434(4) 0.055 Uani 1 1 d .
N13 N 0.2195(10) 0.8800(6) 0.4588(13) 0.196 Uani 1 1 d .
N14 N 0.2211(10) 0.3780(6) 0.6229(10) 0.180 Uani 1 1 d .
C1 C 0.4594(6) 0.2000(3) 0.6747(5) 0.041 Uani 1 1 d .
H1 H 0.4727 0.1779 0.6820 0.050 Uiso 1 1 calc R
C2 C 0.5054(7) 0.2240(3) 0.7009(5) 0.056 Uani 1 1 d .
H2 H 0.5472 0.2178 0.7268 0.067 Uiso 1 1 calc R
C3 C 0.4919(7) 0.2568(3) 0.6902(6) 0.064 Uani 1 1 d .
H3 H 0.5243 0.2730 0.7079 0.077 Uiso 1 1 calc R
C4 C 0.4266(7) 0.2659(3) 0.6512(5) 0.048 Uani 1 1 d .
C5 C 0.3805(6) 0.2396(3) 0.6272(5) 0.043 Uani 1 1 d .
C6 C 0.4073(8) 0.2986(3) 0.6350(6) 0.067 Uani 1 1 d .
H6 H 0.4374 0.3160 0.6512 0.080 Uiso 1 1 calc R
C7 C 0.3474(8) 0.3056(3) 0.5972(6) 0.065 Uani 1 1 d .
H7 H 0.3377 0.3277 0.5863 0.078 Uiso 1 1 calc R
C8 C 0.2969(8) 0.2803(3) 0.5723(5) 0.056 Uani 1 1 d .
C9 C 0.3133(7) 0.2467(3) 0.5885(5) 0.049 Uani 1 1 d .
C10 C 0.2303(7) 0.2859(3) 0.5348(5) 0.060 Uani 1 1 d .
H10 H 0.2174 0.3076 0.5232 0.072 Uiso 1 1 calc R
C11 C 0.1843(7) 0.2607(3) 0.5149(5) 0.057 Uani 1 1 d .
H11 H 0.1406 0.2648 0.4895 0.069 Uiso 1 1 calc R
C12 C 0.2040(6) 0.2285(3) 0.5335(5) 0.049 Uani 1 1 d .
H12 H 0.1716 0.2111 0.5215 0.059 Uiso 1 1 calc R
C13 C 0.3095(7) 0.0399(3) 0.7845(6) 0.061 Uani 1 1 d .
H13I H 0.3139 0.0622 0.7964 0.073 Uiso 1 1 calc R
C14 C 0.3352(7) 0.0154(4) 0.8273(6) 0.072 Uani 1 1 d .
H14 H 0.3577 0.0214 0.8664 0.087 Uiso 1 1 calc R
C15 C 0.3274(8) -0.0161(4) 0.8119(8) 0.084 Uani 1 1 d .
H15A H 0.3433 -0.0327 0.8403 0.101 Uiso 1 1 calc R
C16 C 0.2943(7) -0.0248(3) 0.7512(7) 0.070 Uani 1 1 d .
C17 C 0.2730(6) 0.0014(3) 0.7107(6) 0.054 Uani 1 1 d .
C18 C 0.2865(8) -0.0590(3) 0.7315(8) 0.089 Uani 1 1 d .
H18 H 0.3006 -0.0761 0.7594 0.107 Uiso 1 1 calc R
C19 C 0.2591(8) -0.0662(3) 0.6731(8) 0.085 Uani 1 1 d .
H19A H 0.2531 -0.0883 0.6608 0.102 Uiso 1 1 calc R
C20 C 0.2390(7) -0.0399(3) 0.6295(7) 0.067 Uani 1 1 d .
C21 C 0.2456(7) -0.0064(3) 0.6492(7) 0.064 Uani 1 1 d .
C22 C 0.2113(9) -0.0464(4) 0.5659(8) 0.100 Uani 1 1 d .
H22 H 0.2052 -0.0683 0.5517 0.120 Uiso 1 1 calc R
C23 C 0.1942(8) -0.0207(4) 0.5269(7) 0.080 Uani 1 1 d .
H23 H 0.1773 -0.0248 0.4854 0.095 Uiso 1 1 calc R
C24 C 0.2017(7) 0.0124(3) 0.5490(6) 0.061 Uani 1 1 d .
H24 H 0.1902 0.0299 0.5214 0.074 Uiso 1 1 calc R
C25 C 0.3959(8) 0.0132(3) 0.5140(6) 0.066 Uani 1 1 d .
H25A H 0.4175 0.0256 0.5475 0.079 Uiso 1 1 calc R
C26 C 0.4031(10) -0.0214(4) 0.5149(8) 0.099 Uani 1 1 d .
H26 H 0.4309 -0.0318 0.5478 0.119 Uiso 1 1 calc R
C27 C 0.3694(10) -0.0395(4) 0.4681(8) 0.102 Uani 1 1 d .
H27 H 0.3713 -0.0627 0.4697 0.123 Uiso 1 1 calc R
C28 C 0.3320(9) -0.0239(3) 0.4174(7) 0.079 Uani 1 1 d .
C29 C 0.3295(7) 0.0118(3) 0.4197(6) 0.057 Uani 1 1 d .
C30 C 0.2991(9) -0.0418(4) 0.3685(8) 0.100 Uani 1 1 d .
H30 H 0.3008 -0.0650 0.3690 0.119 Uiso 1 1 calc R
C31 C 0.2628(8) -0.0249(4) 0.3179(9) 0.101 Uani 1 1 d .
H31A H 0.2410 -0.0370 0.2842 0.122 Uiso 1 1 calc R
C32 C 0.2586(9) 0.0104(4) 0.3168(7) 0.084 Uani 1 1 d .
C33 C 0.2913(7) 0.0289(3) 0.3668(6) 0.058 Uani 1 1 d .
C34 C 0.2236(9) 0.0293(5) 0.2677(8) 0.111 Uani 1 1 d .
H34 H 0.2005 0.0181 0.2334 0.134 Uiso 1 1 calc R
C35 C 0.2217(8) 0.0636(5) 0.2679(7) 0.098 Uani 1 1 d .
H35 H 0.1980 0.0754 0.2346 0.118 Uiso 1 1 calc R
C36 C 0.2574(7) 0.0805(4) 0.3214(6) 0.067 Uani 1 1 d .
H36 H 0.2568 0.1037 0.3228 0.081 Uiso 1 1 calc R
C37 C -0.0230(11) 0.0495(5) 0.6422(8) 0.117 Uani 1 1 d .
H37 H -0.0665 0.0631 0.6280 0.140 Uiso 1 1 calc R
C38 C 0.0051(11) 0.0296(5) 0.5896(10) 0.134 Uani 1 1 d .
H38A H 0.0532 0.0381 0.5785 0.161 Uiso 1 1 calc R
H38B H -0.0302 0.0308 0.5529 0.161 Uiso 1 1 calc R
C39 C -0.0448(12) 0.0214(5) 0.6861(10) 0.143 Uani 1 1 d .
H39A H -0.0916 0.0267 0.7043 0.171 Uiso 1 1 calc R
H39B H -0.0060 0.0182 0.7199 0.171 Uiso 1 1 calc R
C40 C 0.3267(12) 0.1586(4) 0.7843(7) 0.122 Uani 1 1 d .
H40 H 0.3740 0.1562 0.7643 0.147 Uiso 1 1 calc R
C41 C 0.3315(12) 0.1400(4) 0.8413(7) 0.122 Uani 1 1 d .
H41A H 0.3650 0.1211 0.8385 0.147 Uiso 1 1 calc R
H41B H 0.2824 0.1319 0.8508 0.147 Uiso 1 1 calc R
C42 C 0.3625(12) 0.1645(4) 0.8914(7) 0.122 Uani 1 1 d .
H42A H 0.4170 0.1648 0.8941 0.147 Uiso 1 1 calc R
H42B H 0.3457 0.1589 0.9322 0.147 Uiso 1 1 calc R
C43 C 0.3300(12) 0.1984(4) 0.8681(7) 0.122 Uani 1 1 d .
H43A H 0.2835 0.2030 0.8872 0.147 Uiso 1 1 calc R
H43B H 0.3653 0.2162 0.8792 0.147 Uiso 1 1 calc R
C44 C 0.3169(12) 0.1962(4) 0.8027(7) 0.122 Uani 1 1 d .
H44A H 0.3525 0.2100 0.7824 0.147 Uiso 1 1 calc R
H44B H 0.2665 0.2038 0.7898 0.147 Uiso 1 1 calc R
C45 C 0.5091(7) 0.0671(3) 0.2910(6) 0.068 Uani 1 1 d .
H45 H 0.5550 0.0727 0.2709 0.082 Uiso 1 1 calc R
C46 C 0.3471(8) 0.1993(3) 0.3899(6) 0.070 Uani 1 1 d .
H46 H 0.3673 0.2209 0.4047 0.084 Uiso 1 1 calc R
C47 C 0.3660(9) 0.1937(4) 0.3228(7) 0.098 Uani 1 1 d .
H47A H 0.4097 0.2068 0.3139 0.118 Uiso 1 1 calc R
H47B H 0.3772 0.1704 0.3162 0.118 Uiso 1 1 calc R
C48 C 0.3004(8) 0.2040(5) 0.2812(7) 0.097 Uani 1 1 d .
H48A H 0.3000 0.1934 0.2404 0.116 Uiso 1 1 calc R
H48B H 0.2982 0.2280 0.2760 0.116 Uiso 1 1 calc R
C49 C 0.2371(9) 0.1911(4) 0.3193(6) 0.090 Uani 1 1 d .
H49A H 0.1897 0.2017 0.3058 0.108 Uiso 1 1 calc R
H49B H 0.2316 0.1671 0.3150 0.108 Uiso 1 1 calc R
C50 C 0.2617(8) 0.2005(4) 0.3862(6) 0.080 Uani 1 1 d .
H50C H 0.2421 0.1848 0.4154 0.096 Uiso 1 1 calc R
H50D H 0.2443 0.2227 0.3958 0.096 Uiso 1 1 calc R
C51 C 0.4861(6) 0.0845(3) 0.6554(5) 0.057 Uani 1 1 d .
H51 H 0.5019 0.0624 0.6418 0.069 Uiso 1 1 calc R
C52 C 0.4733(7) 0.0823(4) 0.7248(6) 0.082 Uani 1 1 d .
H52A H 0.4410 0.1002 0.7373 0.098 Uiso 1 1 calc R
H52B H 0.4510 0.0611 0.7349 0.098 Uiso 1 1 calc R
C53 C 0.5487(11) 0.0856(5) 0.7551(8) 0.136 Uani 1 1 d D
H53A H 0.5779 0.0654 0.7505 0.163 Uiso 1 1 calc R
H53B H 0.5476 0.0908 0.7994 0.163 Uiso 1 1 calc R
C54 C 0.5800(11) 0.1149(5) 0.7182(9) 0.155 Uani 1 1 d DU
H54A H 0.6345 0.1152 0.7224 0.186 Uiso 1 1 calc R
H54B H 0.5615 0.1361 0.7328 0.186 Uiso 1 1 calc R
C55 C 0.5501(9) 0.1082(4) 0.6488(7) 0.092 Uani 1 1 d D
H55A H 0.5330 0.1286 0.6280 0.110 Uiso 1 1 calc R
H55B H 0.5887 0.0981 0.6253 0.110 Uiso 1 1 calc R
C56 C 0.1155(6) 0.1185(3) 0.4669(6) 0.059 Uani 1 1 d .
H56 H 0.1321 0.1268 0.4271 0.071 Uiso 1 1 calc R
C57 C 0.0583(7) 0.1435(4) 0.4909(7) 0.083 Uani 1 1 d .
H57A H 0.0516 0.1392 0.5348 0.099 Uiso 1 1 calc R
H57B H 0.0768 0.1661 0.4871 0.099 Uiso 1 1 calc R
C58 C -0.0097(11) 0.1400(5) 0.4559(8) 0.142 Uani 1 1 d .
H58A H -0.0070 0.1465 0.4124 0.170 Uiso 1 1 calc R
H58B H -0.0503 0.1518 0.4740 0.170 Uiso 1 1 calc R
C60 C 0.7848(7) 0.2588(3) 0.6686(6) 0.059 Uani 1 1 d .
H60 H 0.8181 0.2753 0.6837 0.070 Uiso 1 1 calc R
C61 C 0.8002(8) 0.2264(3) 0.6861(6) 0.069 Uani 1 1 d .
H61 H 0.8418 0.2212 0.7131 0.083 Uiso 1 1 calc R
C62 C 0.7526(8) 0.2022(3) 0.6627(5) 0.068 Uani 1 1 d .
H62 H 0.7629 0.1801 0.6735 0.082 Uiso 1 1 calc R
C63 C 0.6899(7) 0.2092(3) 0.6235(5) 0.050 Uani 1 1 d .
C64 C 0.6775(6) 0.2434(3) 0.6088(5) 0.044 Uani 1 1 d .
C65 C 0.6373(8) 0.1861(3) 0.5963(6) 0.065 Uani 1 1 d .
H65 H 0.6446 0.1636 0.6048 0.079 Uiso 1 1 calc R
C66 C 0.5755(7) 0.1956(3) 0.5575(6) 0.062 Uani 1 1 d .
H66 H 0.5426 0.1794 0.5406 0.074 Uiso 1 1 calc R
C67 C 0.5616(7) 0.2294(3) 0.5433(5) 0.053 Uani 1 1 d .
C68 C 0.6131(7) 0.2537(3) 0.5699(5) 0.052 Uani 1 1 d .
C69 C 0.4996(7) 0.2408(3) 0.5061(6) 0.061 Uani 1 1 d .
H69 H 0.4658 0.2255 0.4873 0.074 Uiso 1 1 calc R
C70 C 0.4876(7) 0.2738(3) 0.4969(6) 0.057 Uani 1 1 d .
H70 H 0.4461 0.2813 0.4721 0.069 Uiso 1 1 calc R
C71 C 0.5397(7) 0.2966(3) 0.5259(6) 0.067 Uani 1 1 d .
H71 H 0.5311 0.3193 0.5208 0.080 Uiso 1 1 calc R
C72 C 0.8590(6) 0.4653(3) 0.6643(6) 0.057 Uani 1 1 d .
H72 H 0.8721 0.4461 0.6870 0.069 Uiso 1 1 calc R
C73 C 0.8721(8) 0.4961(3) 0.6941(7) 0.074 Uani 1 1 d .
H73 H 0.8941 0.4973 0.7349 0.089 Uiso 1 1 calc R
C74 C 0.8525(8) 0.5234(4) 0.6627(7) 0.083 Uani 1 1 d .
H74 H 0.8589 0.5441 0.6820 0.100 Uiso 1 1 calc R
C75 C 0.8226(8) 0.5216(3) 0.6012(7) 0.069 Uani 1 1 d .
C76 C 0.8098(6) 0.4893(3) 0.5741(6) 0.057 Uani 1 1 d .
C77 C 0.7958(9) 0.5490(4) 0.5654(9) 0.101 Uani 1 1 d .
H77 H 0.8018 0.5702 0.5826 0.121 Uiso 1 1 calc R
C78 C 0.7620(9) 0.5460(3) 0.5079(8) 0.095 Uani 1 1 d .
H78 H 0.7449 0.5651 0.4865 0.113 Uiso 1 1 calc R
C79 C 0.7519(9) 0.5149(4) 0.4793(7) 0.082 Uani 1 1 d .
C80 C 0.7775(7) 0.4855(3) 0.5127(7) 0.065 Uani 1 1 d .
C81 C 0.7234(9) 0.5083(4) 0.4193(8) 0.093 Uani 1 1 d .
H81 H 0.7087 0.5268 0.3950 0.111 Uiso 1 1 calc R
C82 C 0.7138(9) 0.4778(5) 0.3904(7) 0.102 Uani 1 1 d .
H82 H 0.6920 0.4753 0.3498 0.122 Uiso 1 1 calc R
C83 C 0.7407(7) 0.4498(3) 0.4291(6) 0.068 Uani 1 1 d .
H83 H 0.7371 0.4283 0.4128 0.082 Uiso 1 1 calc R
C84 C 1.0964(7) 0.3120(3) 0.6256(5) 0.062 Uani 1 1 d .
H84 H 1.0997 0.3348 0.6176 0.074 Uiso 1 1 calc R
C85 C 1.1523(8) 0.2973(4) 0.6651(6) 0.074 Uani 1 1 d .
H85 H 1.1929 0.3097 0.6819 0.089 Uiso 1 1 calc R
C86 C 1.1464(8) 0.2643(4) 0.6785(6) 0.072 Uani 1 1 d .
H86 H 1.1824 0.2541 0.7057 0.087 Uiso 1 1 calc R
C87 C 1.0855(8) 0.2455(3) 0.6509(5) 0.066 Uani 1 1 d .
C88 C 1.0320(8) 0.2629(3) 0.6111(5) 0.061 Uani 1 1 d .
C89 C 1.0750(8) 0.2102(4) 0.6599(6) 0.080 Uani 1 1 d .
H89 H 1.1097 0.1982 0.6854 0.096 Uiso 1 1 calc R
C90 C 1.0148(9) 0.1947(4) 0.6313(6) 0.078 Uani 1 1 d .
H90 H 1.0099 0.1719 0.6379 0.093 Uiso 1 1 calc R
C91 C 0.9590(8) 0.2106(3) 0.5921(6) 0.066 Uani 1 1 d .
C92 C 0.9670(7) 0.2463(3) 0.5799(6) 0.057 Uani 1 1 d .
C93 C 0.8970(9) 0.1951(3) 0.5632(6) 0.081 Uani 1 1 d .
H93 H 0.8893 0.1724 0.5690 0.097 Uiso 1 1 calc R
C94 C 0.8461(9) 0.2135(3) 0.5256(6) 0.072 Uani 1 1 d .
H94 H 0.8041 0.2034 0.5056 0.086 Uiso 1 1 calc R
C95 C 0.8585(8) 0.2472(3) 0.5182(6) 0.067 Uani 1 1 d .
H95 H 0.8226 0.2593 0.4938 0.080 Uiso 1 1 calc R
C96 C 1.0537(8) 0.4280(3) 0.5541(7) 0.077 Uani 1 1 d .
H96 H 1.1046 0.4208 0.5462 0.093 Uiso 1 1 calc R
C97 C 1.0470(8) 0.4281(4) 0.6236(7) 0.096 Uani 1 1 d .
H97A H 1.0772 0.4106 0.6441 0.115 Uiso 1 1 calc R
H97B H 0.9952 0.4254 0.6333 0.115 Uiso 1 1 calc R
C98 C 1.0769(12) 0.4630(4) 0.6435(10) 0.145 Uani 1 1 d .
H98A H 1.0559 0.4705 0.6816 0.174 Uiso 1 1 calc R
H98B H 1.1313 0.4632 0.6497 0.174 Uiso 1 1 calc R
C99 C 1.0501(14) 0.4836(5) 0.5889(10) 0.160 Uani 1 1 d .
H99A H 1.0017 0.4931 0.5965 0.192 Uiso 1 1 calc R
H99B H 1.0850 0.5018 0.5843 0.192 Uiso 1 1 calc R
C101 C 0.9055(7) 0.3508(3) 0.7325(5) 0.054 Uani 1 1 d .
H101 H 0.8950 0.3296 0.7529 0.065 Uiso 1 1 calc R
C102 C 0.9907(8) 0.3534(4) 0.7273(6) 0.083 Uani 1 1 d .
H10A H 1.0137 0.3315 0.7314 0.100 Uiso 1 1 calc R
H10B H 1.0010 0.3626 0.6869 0.100 Uiso 1 1 calc R
C103 C 0.8869(8) 0.3785(4) 0.7752(6) 0.079 Uani 1 1 d .
H10C H 0.8734 0.3698 0.8152 0.094 Uiso 1 1 calc R
H10D H 0.8451 0.3915 0.7566 0.094 Uiso 1 1 calc R
C104 C 0.9571(11) 0.3997(4) 0.7839(9) 0.134 Uani 1 1 d .
H10E H 0.9600 0.4106 0.8245 0.160 Uiso 1 1 calc R
H10F H 0.9572 0.4166 0.7515 0.160 Uiso 1 1 calc R
C105 C 1.0222(11) 0.3759(5) 0.7793(8) 0.138 Uani 1 1 d .
H10G H 1.0671 0.3873 0.7680 0.166 Uiso 1 1 calc R
H10H H 1.0332 0.3637 0.8181 0.166 Uiso 1 1 calc R
C106 C 0.5716(8) 0.4152(3) 0.5123(7) 0.071 Uani 1 1 d .
H106 H 0.6021 0.4117 0.4766 0.086 Uiso 1 1 calc R
C107 C 0.5544(12) 0.4526(5) 0.5157(11) 0.155 Uani 1 1 d .
H10I H 0.5469 0.4593 0.5584 0.186 Uiso 1 1 calc R
H10J H 0.5949 0.4658 0.5004 0.186 Uiso 1 1 calc R
C108 C 0.4954(8) 0.3992(4) 0.4966(7) 0.089 Uani 1 1 d .
H10K H 0.5007 0.3786 0.4734 0.107 Uiso 1 1 calc R
H10L H 0.4709 0.3943 0.5346 0.107 Uiso 1 1 calc R
C109 C 0.4510(11) 0.4244(4) 0.4572(11) 0.150 Uani 1 1 d .
H10M H 0.4546 0.4198 0.4129 0.180 Uiso 1 1 calc R
H10N H 0.3984 0.4236 0.4659 0.180 Uiso 1 1 calc R
C110 C 0.7303(7) 0.3349(4) 0.3984(7) 0.086 Uani 1 1 d .
H110 H 0.7503 0.3528 0.3732 0.104 Uiso 1 1 calc R
C111 C 0.6433(8) 0.3411(5) 0.3974(7) 0.097 Uani 1 1 d .
H11A H 0.6263 0.3383 0.4391 0.117 Uiso 1 1 calc R
H11B H 0.6314 0.3636 0.3833 0.117 Uiso 1 1 calc R
C112 C 0.6087(9) 0.3185(6) 0.3570(9) 0.139 Uani 1 1 d .
H11C H 0.5695 0.3293 0.3304 0.167 Uiso 1 1 calc R
H11D H 0.5863 0.3008 0.3803 0.167 Uiso 1 1 calc R
C113 C 0.6687(10) 0.3045(6) 0.3177(8) 0.143 Uani 1 1 d .
H11E H 0.6752 0.3184 0.2812 0.172 Uiso 1 1 calc R
H11F H 0.6569 0.2819 0.3041 0.172 Uiso 1 1 calc R
C114 C 1.0249(16) 0.2860(6) 0.3373(13) 0.191 Uani 1 1 d .
H114 H 1.0416 0.2960 0.2988 0.230 Uiso 1 1 calc R
C115 C 0.4399(9) 0.0748(5) 0.2426(7) 0.111 Uani 1 1 d .
H11I H 0.3938 0.0776 0.2634 0.133 Uiso 1 1 calc R
H11J H 0.4485 0.0944 0.2175 0.133 Uiso 1 1 calc R
C116 C 0.5071(10) 0.0284(4) 0.2997(8) 0.112 Uani 1 1 d .
H11K H 0.5577 0.0197 0.3073 0.134 Uiso 1 1 calc R
H11L H 0.4788 0.0227 0.3352 0.134 Uiso 1 1 calc R
C117 C 0.7414(10) 0.3056(5) 0.3662(8) 0.116 Uani 1 1 d .
H11G H 0.7432 0.2865 0.3942 0.139 Uiso 1 1 calc R
H11H H 0.7873 0.3064 0.3446 0.139 Uiso 1 1 calc R
C118 C 0.4385(12) 0.0428(6) 0.2030(8) 0.143 Uani 1 1 d .
H11M H 0.3871 0.0380 0.1877 0.171 Uiso 1 1 calc R
H11N H 0.4675 0.0463 0.1670 0.171 Uiso 1 1 calc R
C119 C 0.4697(12) 0.0138(5) 0.2397(11) 0.155 Uani 1 1 d .
H11O H 0.5060 0.0019 0.2164 0.186 Uiso 1 1 calc R
H11P H 0.4300 -0.0016 0.2490 0.186 Uiso 1 1 calc R
C120 C -0.0148(10) 0.0995(6) 0.4649(10) 0.146 Uani 1 1 d .
H12E H -0.0280 0.0937 0.5067 0.175 Uiso 1 1 calc R
H12F H -0.0509 0.0896 0.4341 0.175 Uiso 1 1 calc R
C121 C 0.0130(12) -0.0066(5) 0.6130(11) 0.155 Uani 1 1 d .
H12G H 0.0152 -0.0221 0.5784 0.186 Uiso 1 1 calc R
H12H H 0.0574 -0.0094 0.6417 0.186 Uiso 1 1 calc R
C122 C -0.0539(12) -0.0109(5) 0.6443(11) 0.155 Uani 1 1 d .
H12I H -0.0533 -0.0311 0.6691 0.186 Uiso 1 1 calc R
H12J H -0.0987 -0.0102 0.6156 0.186 Uiso 1 1 calc R
C123 C 0.4826(11) 0.4567(5) 0.4734(11) 0.155 Uani 1 1 d .
H12A H 0.4466 0.4698 0.4949 0.186 Uiso 1 1 calc R
H12B H 0.4934 0.4685 0.4355 0.186 Uiso 1 1 calc R
C124 C 1.0679(15) 0.2513(6) 0.3525(12) 0.191 Uani 1 1 d .
H12C H 1.1014 0.2459 0.3202 0.230 Uiso 1 1 calc R
H12D H 1.0966 0.2521 0.3928 0.230 Uiso 1 1 calc R
C131 C 1.0430(11) 0.4644(4) 0.5315(9) 0.125 Uani 1 1 d .
H13A H 1.0813 0.4707 0.5038 0.150 Uiso 1 1 calc R
H13B H 0.9939 0.4676 0.5096 0.150 Uiso 1 1 calc R
C132 C 0.9481(15) 0.2772(6) 0.3290(12) 0.191 Uani 1 1 d .
H13C H 0.9227 0.2907 0.2962 0.230 Uiso 1 1 calc R
H13D H 0.9238 0.2807 0.3676 0.230 Uiso 1 1 calc R
C133 C 0.9450(15) 0.2392(6) 0.3101(12) 0.191 Uani 1 1 d .
H13E H 0.8974 0.2290 0.3182 0.230 Uiso 1 1 calc R
H13F H 0.9549 0.2358 0.2665 0.230 Uiso 1 1 calc R
C134 C 1.0064(14) 0.2272(7) 0.3531(12) 0.191 Uani 1 1 d .
H13G H 1.0230 0.2055 0.3399 0.230 Uiso 1 1 calc R
H13H H 0.9899 0.2253 0.3952 0.230 Uiso 1 1 calc R
C135 C 0.0686(10) 0.0885(4) 0.4537(7) 0.104 Uani 1 1 d .
H13J H 0.0847 0.0704 0.4819 0.125 Uiso 1 1 calc R
H13K H 0.0721 0.0811 0.4108 0.125 Uiso 1 1 calc R
C1B C 0.6458(13) 0.3299(7) 0.8158(9) 0.191 Uani 1 1 d D
H1B H 0.6359 0.3485 0.8438 0.230 Uiso 1 1 calc R
C1C C 0.7259(14) 0.3242(6) 0.8169(12) 0.191 Uani 1 1 d D
H1CA H 0.7527 0.3440 0.8321 0.230 Uiso 1 1 calc R
H1CB H 0.7398 0.3196 0.7747 0.230 Uiso 1 1 calc R
C1A C 0.6805(15) 0.2890(6) 0.8918(12) 0.191 Uani 1 1 d .
H1AA H 0.6764 0.2661 0.9056 0.230 Uiso 1 1 calc R
H1AB H 0.6791 0.3036 0.9279 0.230 Uiso 1 1 calc R
C1D C 0.6219(12) 0.2970(6) 0.8453(12) 0.191 Uani 1 1 d D
H1DA H 0.5745 0.2997 0.8642 0.230 Uiso 1 1 calc R
H1DB H 0.6163 0.2796 0.8139 0.230 Uiso 1 1 calc R
C1E C 0.7479(12) 0.2940(6) 0.8606(12) 0.191 Uani 1 1 d D
H1EA H 0.7602 0.2745 0.8365 0.230 Uiso 1 1 calc R
H1EB H 0.7901 0.2994 0.8902 0.230 Uiso 1 1 calc R
H13 H 0.1395(12) 0.1442(13) 0.738(2) 0.000 Uiso 1 1 d D

loop_
_atom_site_aniso_label
_atom_site_aniso_U_11
_atom_site_aniso_U_22
_atom_site_aniso_U_33
_atom_site_aniso_U_23
_atom_site_aniso_U_13
_atom_site_aniso_U_12
In1 0.041 0.034 0.041 -0.001 -0.001 -0.001
In2 0.049 0.037 0.047 0.000 0.009 -0.006
In3 0.051 0.038 0.047 0.000 0.007 0.001
In4 0.045 0.040 0.070 0.002 0.002 -0.001
In5 0.049 0.044 0.045 0.007 0.009 0.006
In6 0.048 0.046 0.051 0.000 0.000 0.009
P1 0.067 0.038 0.046 0.002 0.009 0.000
P2 0.041 0.037 0.048 0.004 0.005 0.003
P3 0.045 0.045 0.046 -0.003 0.000 -0.001
P4 0.054 0.045 0.039 -0.001 0.001 0.009
P5 0.053 0.163 0.068 0.003 0.017 -0.020
P6 0.064 0.054 0.063 0.004 0.016 0.004
P7 0.076 0.067 0.053 -0.001 0.002 -0.023
P8 0.044 0.045 0.054 0.000 -0.004 0.009
P9 0.048 0.059 0.042 -0.003 -0.006 0.004
P10 0.046 0.045 0.043 0.002 0.005 0.000
P11 0.049 0.056 0.072 0.006 0.017 0.005
P12 0.124 0.086 0.054 -0.002 0.021 0.020
O2 0.048 0.054 0.046 0.002 0.011 -0.011
O3 0.051 0.041 0.056 0.001 0.011 0.010
O4 0.077 0.064 0.067 -0.010 0.033 -0.013
O5 0.044 0.034 0.051 0.006 0.000 0.006
O6 0.042 0.037 0.056 -0.001 0.006 0.002
O7 0.055 0.038 0.048 0.002 0.005 0.002
O8 0.044 0.043 0.042 -0.007 -0.011 0.000
O9 0.043 0.050 0.045 -0.006 0.005 -0.008
O10 0.052 0.037 0.055 -0.006 0.007 -0.004
O11 0.052 0.034 0.049 0.001 0.006 0.004
O12 0.061 0.032 0.036 -0.003 0.004 -0.001
O13 0.098 0.065 0.106 0.024 0.037 0.024
O14 0.059 0.059 0.069 -0.007 0.024 -0.011
O15 0.080 0.182 0.093 0.047 0.014 0.043
O16 0.086 0.243 0.084 0.010 0.025 0.013
O17 0.061 0.052 0.064 0.003 0.028 0.005
O18 0.114 0.041 0.079 0.011 0.044 0.014
O19 0.058 0.087 0.091 0.020 0.007 0.018
O20 0.046 0.047 0.080 -0.004 0.015 -0.008
O21 0.111 0.101 0.074 -0.030 0.049 -0.047
O22 0.069 0.055 0.057 -0.014 0.020 -0.026
O23 0.041 0.047 0.061 0.002 0.002 0.001
O24 0.037 0.040 0.055 -0.004 0.011 -0.001
O25 0.047 0.056 0.062 -0.004 0.014 -0.002
O26 0.054 0.056 0.065 0.016 0.016 0.004
O27 0.051 0.044 0.067 0.001 0.000 0.006
O28 0.130 0.080 0.110 0.024 0.072 0.030
O29 0.073 0.056 0.056 0.006 0.014 0.017
O30 0.221 0.101 0.076 0.026 0.058 0.089
O31 0.092 0.195 0.116 0.030 0.034 0.044
O32 0.047 0.060 0.045 0.001 0.001 0.010
O33 0.050 0.053 0.055 0.008 0.008 0.004
O34 0.032 0.054 0.079 -0.005 -0.003 0.004
O35 0.047 0.066 0.058 -0.007 0.003 0.006
O36 0.054 0.051 0.046 -0.006 -0.006 -0.005
O37 0.057 0.047 0.039 0.004 0.007 0.005
O38 0.407 0.275 0.162 0.095 -0.028 0.008
O39 0.206 0.147 0.545 0.097 0.166 0.088
O40 0.210 0.222 0.406 0.117 0.124 0.068
O41 0.575 0.295 0.436 -0.175 -0.261 0.362
O42 0.300 0.190 0.106 0.028 0.052 -0.037
O43 0.349 0.081 0.196 -0.019 -0.045 -0.013
O44 0.183 0.073 0.116 0.009 0.087 0.017
O45 0.295 0.138 0.317 0.091 0.158 0.024
O46 0.189 0.131 0.194 0.031 -0.008 -0.053
O47 0.205 0.106 0.203 0.028 -0.011 0.036
O48 0.163 0.247 0.121 0.072 0.042 0.090
O49 0.177 0.158 0.343 -0.092 0.041 -0.023
O50 0.413 0.141 0.318 -0.090 -0.192 0.084
N1 0.058 0.031 0.042 0.002 0.001 0.008
N2 0.058 0.038 0.042 -0.002 0.004 -0.012
N3 0.045 0.055 0.057 0.012 0.008 -0.009
N4 0.061 0.044 0.066 -0.008 0.023 -0.012
N5 0.066 0.046 0.049 -0.008 0.011 -0.006
N6 0.049 0.076 0.066 -0.008 0.015 -0.001
N7 0.071 0.042 0.063 0.011 0.002 -0.008
N8 0.042 0.041 0.063 -0.002 0.004 0.002
N9 0.060 0.064 0.059 0.028 0.022 0.014
N10 0.045 0.043 0.074 0.008 0.024 -0.004
N11 0.044 0.073 0.041 -0.005 -0.004 0.022
N12 0.059 0.045 0.059 0.005 0.002 0.011
N13 0.062 0.206 0.317 -0.033 -0.001 0.052
N14 0.131 0.219 0.199 0.158 0.074 0.064
C1 0.038 0.038 0.046 -0.004 -0.008 -0.001
C2 0.053 0.057 0.054 0.009 -0.011 -0.009
C3 0.062 0.066 0.065 -0.022 0.006 -0.020
C4 0.068 0.035 0.042 -0.011 0.015 -0.010
C5 0.047 0.036 0.049 -0.006 0.022 -0.008
C6 0.082 0.053 0.067 -0.007 0.006 -0.004
C7 0.102 0.027 0.071 -0.003 0.031 0.000
C8 0.085 0.046 0.039 0.001 0.018 0.012
C9 0.079 0.035 0.034 0.003 0.003 0.005
C10 0.084 0.040 0.056 -0.001 0.013 0.024
C11 0.077 0.044 0.048 -0.006 -0.016 0.022
C12 0.051 0.044 0.053 -0.005 0.012 0.005
C13 0.063 0.052 0.070 0.027 0.019 0.001
C14 0.061 0.084 0.074 0.042 0.014 0.002
C15 0.062 0.066 0.126 0.055 0.020 0.019
C16 0.045 0.044 0.124 0.028 0.026 0.014
C17 0.041 0.034 0.088 0.008 0.023 -0.003
C18 0.083 0.036 0.158 0.036 0.073 0.015
C19 0.076 0.051 0.136 0.004 0.066 0.004
C20 0.058 0.051 0.096 -0.006 0.038 -0.003
C21 0.066 0.032 0.097 0.001 0.032 -0.007
C22 0.095 0.057 0.157 -0.031 0.071 -0.005
C23 0.082 0.069 0.092 -0.023 0.034 -0.026
C24 0.063 0.043 0.080 -0.010 0.021 -0.006
C25 0.090 0.048 0.059 -0.004 0.005 0.012
C26 0.126 0.048 0.122 -0.001 0.001 0.008
C27 0.154 0.051 0.106 0.022 0.037 0.005
C28 0.099 0.044 0.098 -0.019 0.029 -0.012
C29 0.044 0.061 0.069 -0.001 0.027 0.007
C30 0.084 0.069 0.148 -0.038 0.025 -0.021
C31 0.069 0.072 0.160 -0.075 -0.012 0.007
C32 0.078 0.094 0.081 -0.034 0.008 -0.003
C33 0.058 0.053 0.066 -0.026 0.021 -0.013
C34 0.089 0.158 0.088 -0.060 0.008 -0.008
C35 0.064 0.161 0.068 -0.017 -0.007 0.027
C36 0.062 0.083 0.058 -0.013 0.012 0.003
C37 0.112 0.106 0.136 0.026 0.033 -0.009
C38 0.097 0.145 0.164 -0.019 0.033 0.003
C39 0.151 0.092 0.195 0.018 0.082 0.011
C40 0.214 0.078 0.068 -0.007 -0.040 0.006
C41 0.214 0.078 0.068 -0.007 -0.040 0.006
C42 0.214 0.078 0.068 -0.007 -0.040 0.006
C43 0.214 0.078 0.068 -0.007 -0.040 0.006
C44 0.214 0.078 0.068 -0.007 -0.040 0.006
C45 0.056 0.086 0.067 -0.002 0.036 0.009
C46 0.098 0.058 0.052 0.002 0.000 0.000
C47 0.097 0.114 0.083 0.016 0.004 -0.018
C48 0.071 0.134 0.083 -0.004 -0.003 0.009
C49 0.087 0.121 0.063 -0.002 0.009 0.001
C50 0.097 0.066 0.078 -0.007 0.008 0.015
C51 0.049 0.061 0.061 0.012 0.003 0.001
C52 0.049 0.133 0.062 0.005 -0.007 0.012
C53 0.149 0.145 0.105 0.003 -0.051 -0.026
C54 0.120 0.117 0.227 -0.032 0.004 0.023
C55 0.086 0.091 0.097 0.001 0.002 0.003
C56 0.039 0.065 0.068 -0.028 -0.021 0.000
C57 0.043 0.089 0.113 -0.034 -0.013 0.001
C58 0.150 0.171 0.097 -0.061 -0.037 0.105
C60 0.062 0.047 0.064 0.000 -0.013 -0.003
C61 0.071 0.062 0.075 0.004 0.012 0.000
C62 0.079 0.074 0.055 0.031 0.018 0.038
C63 0.066 0.043 0.044 0.009 0.013 -0.005
C64 0.042 0.045 0.044 0.005 0.004 0.008
C65 0.096 0.042 0.061 -0.001 0.020 -0.002
C66 0.076 0.043 0.066 0.001 0.000 -0.018
C67 0.066 0.042 0.050 -0.002 0.010 -0.008
C68 0.072 0.044 0.039 -0.004 0.005 -0.008
C69 0.061 0.056 0.063 -0.005 -0.014 -0.010
C70 0.051 0.053 0.067 0.008 -0.002 -0.012
C71 0.063 0.042 0.096 -0.002 0.012 0.003
C72 0.037 0.065 0.071 -0.002 0.010 -0.006
C73 0.063 0.070 0.092 -0.010 0.019 -0.017
C74 0.082 0.068 0.103 -0.027 0.027 -0.025
C75 0.067 0.040 0.104 0.008 0.036 0.005
C76 0.041 0.064 0.067 -0.006 0.008 0.003
C77 0.091 0.048 0.170 -0.020 0.045 0.007
C78 0.111 0.040 0.137 0.003 0.038 0.010
C79 0.092 0.094 0.063 0.024 0.025 0.014
C80 0.059 0.034 0.105 0.024 0.021 0.014
C81 0.107 0.072 0.104 0.034 0.040 0.035
C82 0.098 0.139 0.068 0.058 0.004 0.031
C83 0.076 0.059 0.071 0.012 0.013 0.004
C84 0.059 0.074 0.050 0.004 -0.009 0.027
C85 0.061 0.105 0.056 -0.001 -0.006 -0.006
C86 0.058 0.107 0.053 0.012 0.014 0.029
C87 0.084 0.075 0.042 0.008 0.022 0.036
C88 0.076 0.063 0.047 0.014 0.013 0.027
C89 0.081 0.106 0.056 0.021 0.018 0.060
C90 0.110 0.058 0.069 0.018 0.030 0.039
C91 0.095 0.059 0.048 -0.002 0.024 0.031
C92 0.058 0.052 0.063 0.006 0.015 0.020
C93 0.135 0.046 0.067 -0.004 0.036 0.013
C94 0.100 0.043 0.073 -0.003 0.021 0.008
C95 0.069 0.063 0.068 -0.006 0.005 0.010
C96 0.058 0.057 0.121 -0.006 0.038 0.010
C97 0.060 0.108 0.118 -0.034 -0.003 -0.007
C98 0.164 0.078 0.181 -0.037 -0.077 0.022
C99 0.194 0.092 0.203 -0.019 0.079 -0.010
C101 0.055 0.065 0.043 0.002 0.002 0.003
C102 0.073 0.121 0.053 -0.012 -0.012 -0.023
C103 0.092 0.094 0.051 -0.009 0.012 0.014
C104 0.152 0.078 0.156 0.003 -0.094 0.008
C105 0.145 0.191 0.077 0.003 0.000 -0.061
C106 0.062 0.063 0.087 -0.005 -0.011 0.020
C107 0.120 0.117 0.227 -0.032 0.004 0.023
C108 0.074 0.078 0.107 -0.001 -0.044 0.023
C109 0.125 0.079 0.229 -0.051 -0.100 0.044
C110 0.052 0.116 0.089 -0.053 0.000 0.020
C111 0.063 0.163 0.062 -0.038 -0.016 0.026
C112 0.051 0.242 0.125 -0.063 0.001 -0.006
C113 0.093 0.245 0.087 -0.058 -0.023 0.034
C114 0.197 0.168 0.203 0.075 -0.026 -0.008
C115 0.065 0.182 0.089 -0.012 0.028 0.010
C116 0.128 0.073 0.143 -0.051 0.064 -0.020
C117 0.099 0.121 0.122 -0.030 -0.027 0.041
C118 0.144 0.200 0.086 -0.064 0.026 -0.081
C119 0.120 0.117 0.227 -0.032 0.004 0.023
C120 0.081 0.233 0.127 0.014 0.025 0.021
C121 0.120 0.117 0.227 -0.032 0.004 0.023
C122 0.120 0.117 0.227 -0.032 0.004 0.023
C123 0.120 0.117 0.227 -0.032 0.004 0.023
C124 0.197 0.168 0.203 0.075 -0.026 -0.008
C131 0.138 0.044 0.201 -0.013 0.064 -0.002
C132 0.197 0.168 0.203 0.075 -0.026 -0.008
C133 0.197 0.168 0.203 0.075 -0.026 -0.008
C134 0.197 0.168 0.203 0.075 -0.026 -0.008
C135 0.125 0.113 0.074 -0.016 0.003 -0.016
C1B 0.197 0.168 0.203 0.075 -0.026 -0.008
C1C 0.197 0.168 0.203 0.075 -0.026 -0.008
C1A 0.197 0.168 0.203 0.075 -0.026 -0.008
C1D 0.197 0.168 0.203 0.075 -0.026 -0.008
C1E 0.197 0.168 0.203 0.075 -0.026 -0.008

loop_
_atom_type_symbol
_atom_type_description
_atom_type_scat_dispersion_real
_atom_type_scat_dispersion_imag
_atom_type_scat_source
C C 0.0033 0.0016 'International Tables Vol C Tables 4.2.6.8 and 6.1.1.4'
H H 0.0000 0.0000 'International Tables Vol C Tables 4.2.6.8 and 6.1.1.4'
N N 0.0061 0.0033 'International Tables Vol C Tables 4.2.6.8 and 6.1.1.4'
O O 0.0106 0.0060 'International Tables Vol C Tables 4.2.6.8 and 6.1.1.4'
P P 0.1023 0.0942 'International Tables Vol C Tables 4.2.6.8 and 6.1.1.4'
In In -0.7276 1.3100 'International Tables Vol C Tables 4.2.6.8 and 6.1.1.4'

loop_
_geom_angle_atom_site_label_1
_geom_angle_atom_site_label_2
_geom_angle_atom_site_label_3
_geom_angle
O8 In1 O5 104.8(3)
O8 In1 O11 93.4(3)
O5 In1 O11 90.4(3)
O8 In1 O2 89.5(3)
O5 In1 O2 95.2(3)
O11 In1 O2 172.8(3)
O8 In1 N1 94.0(3)
O5 In1 N1 161.2(3)
O11 In1 N1 89.4(3)
O2 In1 N1 83.8(3)
O8 In1 N2 167.0(3)
O5 In1 N2 87.6(3)
O11 In1 N2 89.9(3)
O2 In1 N2 85.8(3)
N1 In1 N2 73.5(3)
O12 In2 O6 93.4(3)
O12 In2 O9 99.6(3)
O6 In2 O9 99.1(3)
O12 In2 O14 95.9(3)
O6 In2 O14 167.7(3)
O9 In2 O14 87.3(3)
O12 In2 N3 90.5(3)
O6 In2 N3 87.6(3)
O9 In2 N3 167.4(3)
O14 In2 N3 84.3(3)
O12 In2 N4 164.1(3)
O6 In2 N4 84.7(3)
O9 In2 N4 96.3(3)
O14 In2 N4 84.1(3)
N3 In2 N4 73.6(4)
O3 In3 O7 100.1(3)
O3 In3 O17 93.8(3)
O7 In3 O17 92.7(3)
O3 In3 O10 90.2(3)
O7 In3 O10 98.0(3)
O17 In3 O10 167.8(3)
O3 In3 N6 94.1(3)
O7 In3 N6 165.6(3)
O17 In3 N6 84.5(3)
O10 In3 N6 83.6(3)
O3 In3 N5 167.2(3)
O7 In3 N5 92.5(3)
O17 In3 N5 83.3(3)
O10 In3 N5 90.3(3)
N6 In3 N5 73.2(4)
O36 In4 O23 105.1(3)
O36 In4 O34 101.3(3)
O23 In4 O34 91.1(3)
O36 In4 O20 89.1(3)
O23 In4 O20 93.1(3)
O34 In4 O20 167.3(3)
O36 In4 N8 164.6(3)
O23 In4 N8 89.1(3)
O34 In4 N8 84.0(3)
O20 In4 N8 84.1(3)
O36 In4 N7 92.5(3)
O23 In4 N7 162.2(3)
O34 In4 N7 87.5(3)
O20 In4 N7 84.8(3)
N8 In4 N7 73.1(3)
O33 In5 O37 105.8(3)
O33 In5 O26 92.6(3)
O37 In5 O26 89.9(3)
O33 In5 O24 90.0(3)
O37 In5 O24 97.0(3)
O26 In5 O24 171.8(3)
O33 In5 N10 164.1(3)
O37 In5 N10 89.6(3)
O26 In5 N10 91.3(3)
O24 In5 N10 84.1(3)
O33 In5 N9 92.5(3)
O37 In5 N9 161.3(4)
O26 In5 N9 85.7(3)
O24 In5 N9 86.4(3)
N10 In5 N9 72.4(4)
O32 In6 O35 97.9(3)
O32 In6 O27 99.6(3)
O35 In6 O27 92.9(3)
O32 In6 O29 91.3(3)
O35 In6 O29 167.3(3)
O27 In6 O29 94.2(3)
O32 In6 N11 167.8(3)
O35 In6 N11 85.3(3)
O27 In6 N11 92.0(3)
O29 In6 N11 84.0(3)
O32 In6 N12 95.0(3)
O35 In6 N12 86.6(3)
O27 In6 N12 165.3(3)
O29 In6 N12 83.9(3)
N11 In6 N12 73.3(4)
O3 P1 O2 116.9(4)
O3 P1 O4 111.3(5)
O2 P1 O4 105.3(5)
O3 P1 C46 108.9(6)
O2 P1 C46 109.1(5)
O4 P1 C46 104.6(6)
O5 P2 O6 112.6(4)
O5 P2 O7 112.2(4)
O6 P2 O7 111.6(4)
O5 P2 C51 105.6(5)
O6 P2 C51 107.3(5)
O7 P2 C51 107.1(5)
O8 P3 O9 111.0(4)
O8 P3 O10 113.7(4)
O9 P3 O10 108.6(4)
O8 P3 C56 106.4(5)
O9 P3 C56 109.0(5)
O10 P3 C56 108.1(5)
O11 P4 O13 108.0(5)
O11 P4 O12 116.6(4)
O13 P4 O12 112.7(5)
O11 P4 C40 107.1(7)
O13 P4 C40 106.9(8)
O12 P4 C40 105.0(6)
O16 P5 O14 112.0(6)
O16 P5 O15 110.8(8)
O14 P5 O15 109.1(6)
O16 P5 C37 108.3(8)
O14 P5 C37 115.4(8)
O15 P5 C37 100.5(8)
O18 P6 O17 112.1(5)
O18 P6 O19 110.9(6)
O17 P6 O19 109.0(5)
O18 P6 C45 110.5(6)
O17 P6 C45 111.4(6)
O19 P6 C45 102.5(6)
O20 P7 O22 115.9(5)
O20 P7 O21 105.1(5)
O22 P7 O21 111.6(6)
O20 P7 C1B 121.7(10)
O22 P7 C1B 106.8(10)
O21 P7 C1B 93.2(9)
O24 P8 O23 115.2(4)
O24 P8 O25 109.5(5)
O23 P8 O25 110.8(5)
O24 P8 C106 109.5(6)
O23 P8 C106 105.6(5)
O25 P8 C106 105.7(6)
O33 P9 O32 113.4(5)
O33 P9 O34 112.5(4)
O32 P9 O34 110.0(4)
O33 P9 C110 104.5(6)
O32 P9 C110 104.9(5)
O34 P9 C110 111.1(7)
O37 P10 O36 111.4(4)
O37 P10 O35 113.5(4)
O36 P10 O35 110.4(4)
O37 P10 C101 107.3(5)
O36 P10 C101 107.0(5)
O35 P10 C101 106.9(5)
O27 P11 O26 116.8(5)
O27 P11 O28 108.8(5)
O26 P11 O28 109.6(6)
O27 P11 C96 108.9(6)
O26 P11 C96 109.2(6)
O28 P11 C96 102.7(7)
O30 P12 O29 117.2(6)
O30 P12 O31 106.9(9)
O29 P12 O31 106.8(6)
O30 P12 C114 110.9(9)
O29 P12 C114 114.6(9)
O31 P12 C114 98.3(11)
P1 O2 In1 142.2(5)
P1 O3 In3 133.5(5)
P2 O5 In1 136.5(4)
P2 O6 In2 141.6(4)
P2 O7 In3 132.9(5)
P3 O8 In1 141.5(4)
P3 O9 In2 132.1(4)
P3 O10 In3 140.4(4)
P4 O11 In1 139.6(4)
P4 O12 In2 143.3(4)
P5 O14 In2 134.6(5)
P6 O17 In3 147.9(5)
P7 O20 In4 132.2(5)
P8 O23 In4 138.4(5)
P8 O24 In5 138.4(4)
P11 O26 In5 145.5(5)
P11 O27 In6 139.5(5)
P12 O29 In6 136.6(5)
P9 O32 In6 132.8(4)
P9 O33 In5 142.3(5)
P9 O34 In4 136.4(5)
P10 O35 In6 145.6(5)
P10 O36 In4 133.5(4)
P10 O37 In5 134.6(5)
C9 N1 C12 118.1(9)
C9 N1 In1 115.6(7)
C12 N1 In1 126.1(7)
C1 N2 C5 116.7(9)
C1 N2 In1 128.8(7)
C5 N2 In1 114.3(7)
C13 N3 C17 119.4(11)
C13 N3 In2 126.0(8)
C17 N3 In2 114.6(8)
C24 N4 C21 120.1(11)
C24 N4 In2 127.4(8)
C21 N4 In2 112.5(8)
C29 N5 C25 118.5(11)
C29 N5 In3 116.2(8)
C25 N5 In3 124.8(8)
C36 N6 C33 119.3(12)
C36 N6 In3 126.3(9)
C33 N6 In3 114.4(8)
C60 N7 C64 116.9(10)
C60 N7 In4 126.9(8)
C64 N7 In4 115.9(8)
C71 N8 C68 120.4(10)
C71 N8 In4 124.5(8)
C68 N8 In4 115.1(8)
C83 N9 C80 122.2(11)
C83 N9 In5 124.5(9)
C80 N9 In5 113.3(8)
C72 N10 C76 116.7(11)
C72 N10 In5 126.4(8)
C76 N10 In5 116.9(8)
C84 N11 C88 119.9(11)
C84 N11 In6 124.5(9)
C88 N11 In6 115.6(8)
C92 N12 C95 116.9(11)
C92 N12 In6 114.6(8)
C95 N12 In6 128.5(8)
O38 N13 O40 135(3)
O38 N13 O39 116(2)
O40 N13 O39 110(3)
O41 N14 O43 147(2)
O41 N14 O42 89(2)
O43 N14 O42 99(2)
N2 C1 C2 123.9(11)
C3 C2 C1 121.7(12)
C2 C3 C4 118.2(11)
C6 C4 C5 119.2(12)
C6 C4 C3 124.1(11)
C5 C4 C3 116.7(11)
N2 C5 C4 122.7(11)
N2 C5 C9 117.1(9)
C4 C5 C9 120.2(10)
C7 C6 C4 121.6(13)
C6 C7 C8 122.5(12)
C10 C8 C9 116.2(12)
C10 C8 C7 125.7(12)
C9 C8 C7 118.0(12)
N1 C9 C8 122.7(11)
N1 C9 C5 118.9(10)
C8 C9 C5 118.5(11)
C11 C10 C8 122.1(11)
C10 C11 C12 118.1(11)
N1 C12 C11 122.8(11)
N3 C13 C14 122.5(13)
C15 C14 C13 119.4(15)
C14 C15 C16 119.6(12)
C17 C16 C15 116.9(13)
C17 C16 C18 121.4(15)
C15 C16 C18 121.6(13)
N3 C17 C16 122.1(13)
N3 C17 C21 119.8(11)
C16 C17 C21 118.1(12)
C19 C18 C16 119.9(14)
C18 C19 C20 120.4(14)
C21 C20 C19 119.6(14)
C21 C20 C22 118.1(13)
C19 C20 C22 122.3(14)
N4 C21 C17 119.0(11)
N4 C21 C20 120.5(13)
C17 C21 C20 120.5(12)
C23 C22 C20 119.5(14)
C22 C23 C24 120.2(15)
N4 C24 C23 121.6(13)
N5 C25 C26 122.0(13)
C27 C26 C25 119.6(16)
C26 C27 C28 120.1(15)
C30 C28 C27 121.1(15)
C30 C28 C29 122.6(16)
C27 C28 C29 116.3(14)
N5 C29 C28 123.4(13)
N5 C29 C33 119.0(12)
C28 C29 C33 117.5(12)
C28 C30 C31 119.1(16)
C30 C31 C32 121.3(14)
C33 C32 C34 115.1(15)
C33 C32 C31 120.0(15)
C34 C32 C31 124.9(15)
N6 C33 C32 123.8(14)
N6 C33 C29 116.8(11)
C32 C33 C29 119.4(13)
C35 C34 C32 123.2(15)
C34 C35 C36 117.7(15)
N6 C36 C35 120.9(14)
C38 C37 C39 100.5(16)
C38 C37 P5 113.0(14)
C39 C37 P5 108.3(14)
C37 C38 C121 106.7(17)
C37 C39 C122 106.0(17)
C41 C40 C44 106.8(13)
C41 C40 P4 115.1(15)
C44 C40 P4 108.8(12)
C40 C41 C42 104.9(14)
C41 C42 C43 103.5(13)
C44 C43 C42 107.3(14)
C43 C44 C40 107.2(13)
C116 C45 C115 104.4(13)
C116 C45 P6 115.2(10)
C115 C45 P6 113.1(9)
C47 C46 C50 104.5(12)
C47 C46 P1 113.0(10)
C50 C46 P1 110.8(10)
C48 C47 C46 107.7(14)
C47 C48 C49 99.8(13)
C50 C49 C48 104.1(12)
C49 C50 C46 105.1(11)
C55 C51 C52 107.4(11)
C55 C51 P2 112.7(9)
C52 C51 P2 113.3(9)
C53 C52 C51 103.1(12)
C52 C53 C54 101.5(15)
C53 C54 C55 104.0(14)
C51 C55 C54 103.3(13)
C135 C56 C57 102.2(11)
C135 C56 P3 115.0(11)
C57 C56 P3 113.9(8)
C58 C57 C56 109.2(12)
C57 C58 C120 95.2(14)
N7 C60 C61 124.0(12)
C62 C61 C60 117.9(13)
C61 C62 C63 122.4(12)
C62 C63 C65 127.0(12)
C62 C63 C64 116.0(11)
C65 C63 C64 117.0(11)
N7 C64 C63 122.7(10)
N7 C64 C68 116.4(10)
C63 C64 C68 120.9(11)
C66 C65 C63 122.8(12)
C65 C66 C67 121.0(12)
C69 C67 C66 124.0(11)
C69 C67 C68 117.8(11)
C66 C67 C68 118.2(12)
N8 C68 C67 120.5(11)
N8 C68 C64 119.3(10)
C67 C68 C64 120.1(11)
C70 C69 C67 120.9(11)
C69 C70 C71 118.6(12)
N8 C71 C70 121.8(12)
N10 C72 C73 124.7(13)
C74 C73 C72 118.2(15)
C73 C74 C75 120.6(14)
C74 C75 C77 124.7(14)
C74 C75 C76 118.1(12)
C77 C75 C76 116.8(15)
N10 C76 C80 117.1(11)
N10 C76 C75 121.6(12)
C80 C76 C75 121.3(12)
C78 C77 C75 123.1(15)
C77 C78 C79 121.1(15)
C81 C79 C78 127.5(15)
C81 C79 C80 113.0(15)
C78 C79 C80 119.4(15)
N9 C80 C76 120.3(11)
N9 C80 C79 121.7(14)
C76 C80 C79 118.0(13)
C79 C81 C82 128.1(14)
C81 C82 C83 114.1(14)
N9 C83 C82 120.9(14)
N11 C84 C85 123.2(13)
C86 C85 C84 118.6(14)
C85 C86 C87 120.1(13)
C88 C87 C86 116.7(13)
C88 C87 C89 118.4(14)
C86 C87 C89 124.9(13)
N11 C88 C87 121.5(13)
N11 C88 C92 116.6(11)
C87 C88 C92 121.9(13)
C90 C89 C87 120.1(13)
C89 C90 C91 124.3(14)
C93 C91 C90 124.9(14)
C93 C91 C92 116.6(12)
C90 C91 C92 118.5(14)
N12 C92 C88 119.9(11)
N12 C92 C91 123.3(13)
C88 C92 C91 116.8(11)
C91 C93 C94 119.5(14)
C95 C94 C93 119.1(15)
N12 C95 C94 124.5(13)
C97 C96 C131 106.7(13)
C97 C96 P11 112.4(10)
C131 C96 P11 111.9(12)
C96 C97 C98 103.0(15)
C99 C98 C97 101.7(15)
C131 C99 C98 112.1(18)
C103 C101 C102 105.1(11)
C103 C101 P10 114.6(9)
C102 C101 P10 111.8(8)
C105 C102 C101 107.7(13)
C101 C103 C104 105.8(13)
C103 C104 C105 105.7(14)
C102 C105 C104 100.3(15)
C108 C106 C107 104.2(12)
C108 C106 P8 115.1(10)
C107 C106 P8 113.9(12)
C123 C107 C106 103.9(16)
C109 C108 C106 105.4(13)
C123 C109 C108 106.8(15)
C117 C110 C111 107.9(13)
C117 C110 P9 117.6(12)
C111 C110 P9 112.1(9)
C112 C111 C110 107.6(13)
C111 C112 C113 106.9(14)
C112 C113 C117 101.7(13)
C132 C114 C124 105(2)
C132 C114 P12 109(2)
C124 C114 P12 112.3(18)
C118 C115 C45 100.2(14)
C119 C116 C45 107.1(16)
C110 C117 C113 101.8(13)
C119 C118 C115 112.0(16)
C118 C119 C116 105.4(17)
C135 C120 C58 101.4(15)
C122 C121 C38 101.9(17)
C121 C122 C39 96.5(17)
C109 C123 C107 110.0(17)
C134 C124 C114 103(2)
C99 C131 C96 103.7(16)
C114 C132 C133 107(2)
C134 C133 C132 98(2)
C133 C134 C124 108(2)
C56 C135 C120 105.5(14)
C1C C1B C1D 99.3(19)
C1C C1B P7 110.0(17)
C1D C1B P7 118.3(18)
C1B C1C C1E 109.7(18)
C1D C1A C1E 104.1(18)
C1A C1D C1B 105.5(18)
C1A C1E C1C 101.7(18)

loop_
_geom_bond_atom_site_label_1
_geom_bond_atom_site_label_2
_geom_bond_distance
In1 O8 2.076(7)
In1 O5 2.089(7)
In1 O11 2.105(7)
In1 O2 2.134(7)
In1 N1 2.264(8)
In1 N2 2.274(9)
In2 O12 2.087(6)
In2 O6 2.102(7)
In2 O9 2.121(7)
In2 O14 2.132(8)
In2 N3 2.273(9)
In2 N4 2.279(9)
In3 O3 2.093(7)
In3 O7 2.096(7)
In3 O17 2.111(7)
In3 O10 2.113(7)
In3 N6 2.269(10)
In3 N5 2.274(9)
In4 O36 2.082(7)
In4 O23 2.092(7)
In4 O34 2.118(8)
In4 O20 2.131(8)
In4 N8 2.262(9)
In4 N7 2.262(10)
In5 O33 2.069(8)
In5 O37 2.091(7)
In5 O26 2.114(8)
In5 O24 2.121(7)
In5 N10 2.275(10)
In5 N9 2.297(9)
In6 O32 2.073(7)
In6 O35 2.100(8)
In6 O27 2.123(8)
In6 O29 2.127(8)
In6 N11 2.273(9)
In6 N12 2.276(10)
P1 O3 1.508(8)
P1 O2 1.508(7)
P1 O4 1.570(9)
P1 C46 1.786(13)
P2 O5 1.510(7)
P2 O6 1.524(7)
P2 O7 1.533(7)
P2 C51 1.802(12)
P3 O8 1.504(7)
P3 O9 1.524(7)
P3 O10 1.528(8)
P3 C56 1.822(11)
P4 O11 1.490(7)
P4 O13 1.498(10)
P4 O12 1.518(7)
P4 C40 1.862(17)
P5 O16 1.463(11)
P5 O14 1.567(9)
P5 O15 1.582(11)
P5 C37 1.746(19)
P6 O18 1.514(8)
P6 O17 1.515(8)
P6 O19 1.595(9)
P6 C45 1.764(13)
P7 O20 1.513(8)
P7 O22 1.514(8)
P7 O21 1.529(10)
P7 C1B 1.716(16)
P8 O24 1.520(7)
P8 O23 1.523(8)
P8 O25 1.551(8)
P8 C106 1.781(13)
P9 O33 1.526(8)
P9 O32 1.535(8)
P9 O34 1.536(8)
P9 C110 1.802(14)
P10 O37 1.511(7)
P10 O36 1.521(8)
P10 O35 1.522(8)
P10 C101 1.803(11)
P11 O27 1.486(8)
P11 O26 1.489(8)
P11 O28 1.568(9)
P11 C96 1.789(15)
P12 O30 1.417(10)
P12 O29 1.507(8)
P12 O31 1.660(12)
P12 C114 1.76(3)
O38 N13 1.16(3)
O39 N13 1.29(3)
O40 N13 1.26(3)
O41 N14 1.24(4)
O42 N14 1.43(3)
O43 N14 1.24(2)
N1 C9 1.341(13)
N1 C12 1.362(13)
N2 C1 1.319(12)
N2 C5 1.391(13)
N3 C13 1.311(14)
N3 C17 1.315(14)
N4 C24 1.330(14)
N4 C21 1.380(15)
N5 C29 1.301(14)
N5 C25 1.329(14)
N6 C36 1.330(15)
N6 C33 1.390(15)
N7 C60 1.341(14)
N7 C64 1.365(14)
N8 C71 1.326(14)
N8 C68 1.347(13)
N9 C83 1.307(14)
N9 C80 1.369(15)
N10 C72 1.330(14)
N10 C76 1.338(14)
N11 C84 1.301(15)
N11 C88 1.344(15)
N12 C92 1.321(14)
N12 C95 1.333(15)
C1 C2 1.358(14)
C2 C3 1.353(16)
C3 C4 1.429(16)
C4 C6 1.394(16)
C4 C5 1.410(14)
C5 C9 1.434(15)
C6 C7 1.321(17)
C7 C8 1.431(17)
C8 C10 1.401(16)
C8 C9 1.418(15)
C10 C11 1.351(16)
C11 C12 1.389(14)
C13 C14 1.397(15)
C14 C15 1.312(19)
C15 C16 1.426(19)
C16 C17 1.397(16)
C16 C18 1.437(18)
C17 C21 1.404(16)
C18 C19 1.34(2)
C19 C20 1.434(18)
C20 C21 1.410(16)
C20 C22 1.43(2)
C22 C23 1.35(2)
C23 C24 1.412(17)
C25 C26 1.395(18)
C26 C27 1.34(2)
C27 C28 1.38(2)
C28 C30 1.364(19)
C28 C29 1.430(17)
C29 C33 1.449(17)
C30 C31 1.39(2)
C31 C32 1.42(2)
C32 C33 1.393(17)
C32 C34 1.40(2)
C34 C35 1.38(2)
C35 C36 1.436(18)
C37 C38 1.50(2)
C37 C39 1.53(2)
C38 C121 1.54(3)
C39 C122 1.57(2)
C40 C41 1.43(2)
C40 C44 1.57(2)
C41 C42 1.525(19)
C42 C43 1.55(2)
C43 C44 1.401(18)
C45 C116 1.563(19)
C45 C115 1.581(19)
C46 C47 1.514(18)
C46 C50 1.521(18)
C47 C48 1.474(19)
C48 C49 1.531(19)
C49 C50 1.511(17)
C51 C55 1.500(18)
C51 C52 1.521(16)
C52 C53 1.46(2)
C53 C54 1.544(16)
C54 C55 1.562(15)
C56 C135 1.481(18)
C56 C57 1.546(16)
C57 C58 1.385(19)
C58 C120 1.64(3)
C60 C61 1.375(16)
C61 C62 1.360(18)
C62 C63 1.375(16)
C63 C65 1.413(16)
C63 C64 1.421(15)
C64 C68 1.428(15)
C65 C66 1.382(17)
C66 C67 1.408(16)
C67 C69 1.390(16)
C67 C68 1.428(15)
C69 C70 1.353(16)
C70 C71 1.413(16)
C72 C73 1.404(17)
C73 C74 1.317(19)
C74 C75 1.382(18)
C75 C77 1.402(19)
C75 C76 1.431(17)
C76 C80 1.401(17)
C77 C78 1.33(2)
C78 C79 1.398(19)
C79 C81 1.37(2)
C79 C80 1.435(17)
C81 C82 1.37(2)
C82 C83 1.456(17)
C84 C85 1.390(16)
C85 C86 1.359(18)
C86 C87 1.415(18)
C87 C88 1.415(16)
C87 C89 1.442(19)
C88 C92 1.456(17)
C89 C90 1.348(19)
C90 C91 1.407(17)
C91 C93 1.376(19)
C91 C92 1.463(17)
C93 C94 1.380(18)
C94 C95 1.378(17)
C96 C97 1.497(19)
C96 C131 1.547(19)
C97 C98 1.55(2)
C98 C99 1.48(2)
C99 C131 1.44(2)
C101 C103 1.492(16)
C101 C102 1.537(17)
C102 C105 1.51(2)
C103 C104 1.51(2)
C104 C105 1.51(2)
C106 C108 1.521(18)
C106 C107 1.53(2)
C107 C123 1.52(2)
C108 C109 1.502(19)
C109 C123 1.45(2)
C110 C117 1.383(19)
C110 C111 1.571(18)
C111 C112 1.37(2)
C112 C113 1.52(2)
C113 C117 1.60(2)
C114 C132 1.41(3)
C114 C124 1.61(3)
C115 C118 1.53(2)
C116 C119 1.52(2)
C118 C119 1.49(3)
C120 C135 1.59(2)
C121 C122 1.42(3)
C124 C134 1.46(3)
C132 C133 1.58(3)
C133 C134 1.46(3)
C1B C1C 1.447(17)
C1B C1D 1.54(3)
C1C C1E 1.561(16)
C1A C1D 1.42(3)
C1A C1E 1.43(3)
